data_7047934
loop_
_publ_author_name
'Kang, Da-Wei'
'Han, Xue'
'Ma, Xin-Jun'
'Liu, Ying-Ying'
'Ma, Jian-Fang'

_publ_section_title
;
 Two cyclotriveratrylene metal-organic frameworks as effective catalysts
 for Knoevenagel condensation and CO<sub>2</sub> cycloaddition with
 epoxides.
;
_journal_issue 45
_journal_name_full 'Dalton transactions (Cambridge, England : 2003)'
_journal_page_first 16197
_journal_page_last 16204
_journal_paper_doi 10.1039/c8dt03215g
_journal_volume 47
_journal_year 2018
_chemical_formula_moiety 'C78 H85 Cd3 N13 O25'
_chemical_formula_sum 'C78 H85 Cd3 N13 O25'
_chemical_formula_weight 1941.78
_space_group_crystal_system hexagonal
_space_group_IT_number 190
_space_group_name_Hall 'P -6c -2c'
_space_group_name_H-M_alt 'P -6 2 c'
_symmetry_space_group_name_Hall 'P -6c -2c'
_symmetry_space_group_name_H-M 'P -6 2 c'
_atom_sites_solution_hydrogens geom
_audit_creation_method SHELXL-2014/7
_audit_update_record
;
2018-01-22 deposited with the CCDC.
2018-10-16 downloaded from the CCDC.
;
_cell_angle_alpha 90
_cell_angle_beta 90
_cell_angle_gamma 120
_cell_formula_units_Z 4
_cell_length_a 18.3047(6)
_cell_length_b 18.3047(6)
_cell_length_c 37.9711(15)
_cell_measurement_reflns_used 6299
_cell_measurement_temperature 293(2)
_cell_measurement_theta_max 29.2548
_cell_measurement_theta_min 2.7516
_cell_volume 11018.2(7)
_computing_cell_refinement CrysAlis
_computing_data_collection 'CrysAlis (Oxford Diffraction, 2006)'
_computing_data_reduction CrysAlis
_computing_structure_refinement 'SHELXL-2014/7 (Sheldrick, 2014)'
_computing_structure_solution 'SHELXL-2014/7 (Sheldrick, 2014)'
_diffrn_ambient_temperature 293(2)
_diffrn_measured_fraction_theta_full 0.996
_diffrn_measured_fraction_theta_max 0.997
_diffrn_measurement_device_type 'Xcalibur, Ruby, Gemini ultra'
_diffrn_radiation_type MoK\a
_diffrn_radiation_wavelength 0.71073
_diffrn_reflns_av_R_equivalents 0.0678
_diffrn_reflns_av_unetI/netI 0.0470
_diffrn_reflns_Laue_measured_fraction_full 0.996
_diffrn_reflns_Laue_measured_fraction_max 0.997
_diffrn_reflns_limit_h_max 16
_diffrn_reflns_limit_h_min -22
_diffrn_reflns_limit_k_max 22
_diffrn_reflns_limit_k_min -14
_diffrn_reflns_limit_l_max 41
_diffrn_reflns_limit_l_min -45
_diffrn_reflns_number 42827
_diffrn_reflns_point_group_measured_fraction_full 0.998
_diffrn_reflns_point_group_measured_fraction_max 0.998
_diffrn_reflns_theta_full 25.000
_diffrn_reflns_theta_max 25.347
_diffrn_reflns_theta_min 3.032
_diffrn_source 'Enhance (Mo) X-ray Source'
_exptl_absorpt_coefficient_mu 0.637
_exptl_absorpt_correction_T_max 0.8621
_exptl_absorpt_correction_T_min 0.8417
_exptl_absorpt_correction_type multi-scan
_exptl_crystal_colour colourless
_exptl_crystal_density_diffrn 1.171
_exptl_crystal_description block
_exptl_crystal_F_000 3952
_exptl_crystal_size_max 0.280
_exptl_crystal_size_mid 0.260
_exptl_crystal_size_min 0.240
_platon_squeeze_details
;
;
_refine_diff_density_max 0.492
_refine_diff_density_min -0.314
_refine_diff_density_rms 0.071
_refine_ls_abs_structure_details
;
 Refined as an inversion twin.
;
_refine_ls_abs_structure_Flack 0.03(6)
_refine_ls_extinction_method none
_refine_ls_goodness_of_fit_ref 0.974
_refine_ls_hydrogen_treatment mixed
_refine_ls_matrix_type full
_refine_ls_number_parameters 347
_refine_ls_number_reflns 6836
_refine_ls_number_restraints 21
_refine_ls_restrained_S_all 0.976
_refine_ls_R_factor_all 0.0897
_refine_ls_R_factor_gt 0.0578
_refine_ls_shift/su_max 0.000
_refine_ls_shift/su_mean 0.000
_refine_ls_structure_factor_coef Fsqd
_refine_ls_weighting_details 'w=1/[\s^2^(Fo^2^)+(0.0993P)^2^] where P=(Fo^2^+2Fc^2^)/3'
_refine_ls_weighting_scheme calc
_refine_ls_wR_factor_gt 0.1583
_refine_ls_wR_factor_ref 0.1737
_reflns_Friedel_coverage 0.818
_reflns_Friedel_fraction_full 0.999
_reflns_Friedel_fraction_max 0.999
_reflns_number_gt 4412
_reflns_number_total 6836
_reflns_threshold_expression 'I > 2\s(I)'
_cod_data_source_file c8dt03215g2.cif
_cod_data_source_block 1
_cod_depositor_comments 'Adding full bibliography for 7047934--7047936.cif.'
_cod_original_cell_volume 11018.2(8)
_cod_database_code 7047934
_shelx_shelxl_version_number 2014/7
_shelx_space_group_comment
;
The symmetry employed for this shelxl refinement is uniquely defined
by the following loop, which should always be used as a source of
symmetry information in preference to the above space-group names.
They are only intended as comments.
;
_shelx_estimated_absorpt_t_min 0.842
_shelx_estimated_absorpt_t_max 0.862

loop_
_space_group_symop_operation_xyz
'x, y, z'
'-x+y, -x, -z+1/2'
'-y, x-y, z'
'x, y, -z+1/2'
'-x+y, -x, z'
'-y, x-y, -z+1/2'
'y, x, z+1/2'
'x-y, -y, -z'
'-x, -x+y, z+1/2'
'y, x, -z'
'x-y, -y, z+1/2'
'-x, -x+y, -z'

loop_
_atom_site_label
_atom_site_type_symbol
_atom_site_fract_x
_atom_site_fract_y
_atom_site_fract_z
_atom_site_U_iso_or_equiv
_atom_site_adp_type
_atom_site_occupancy
_atom_site_site_symmetry_order
_atom_site_calc_flag
_atom_site_refinement_flags_posn
_atom_site_refinement_flags_adp
_atom_site_refinement_flags_occupancy
Cd1 Cd 0.22600(4) 0.88202(4) 0.87960(2) 0.0766(3) Uani 1 1 d . . .
C1 C 0.3206(5) 0.9389(7) 0.9396(3) 0.073(2) Uani 1 1 d . . .
C2 C 0.3769(5) 0.9709(5) 0.9713(2) 0.066(2) Uani 1 1 d . . .
C3 C 0.3541(7) 1.0000 1.0000 0.063(3) Uani 1 2 d S T P
H3 H 0.3033 1.0000 1.0000 0.07(4) Uiso 1 2 calc R . P
C4 C 0.4512(6) 0.9699(6) 0.9715(2) 0.078(3) Uani 1 1 d . . .
H4 H 0.4663 0.9488 0.9522 0.08(3) Uiso 1 1 calc R . .
C5 C 0.5025(8) 1.0000 1.0000 0.093(5) Uani 1 2 d S T P
H5 H 0.5533 1.0000 1.0000 0.09(4) Uiso 1 2 calc R . P
C6 C 0.2767(8) 0.9509(8) 0.8160(2) 0.084(3) Uani 1 1 d . U .
C7 C 0.3135(7) 0.9999(7) 0.7819(3) 0.086(3) Uani 1 1 d . . .
C8 C 0.3865(11) 1.0840(9) 0.7807(4) 0.171(8) Uani 1 1 d . U .
H8 H 0.4093 1.1115 0.8018 0.15(5) Uiso 1 1 calc R . .
C9 C 0.4239(16) 1.1252(17) 0.7500 0.153(7) Uani 1 2 d S TU P
H9 H 0.4720 1.1784 0.7500 0.184 Uiso 1 2 calc R U P
C10 C 0.2808(10) 0.9596(9) 0.7500 0.079(4) Uani 1 2 d S T P
H10 H 0.2360 0.9043 0.7500 0.05(3) Uiso 1 2 calc R . P
C11 C 0.0301(8) 0.8181(8) 0.8674(4) 0.100(4) Uani 1 1 d . U .
H11 H 0.0312 0.7918 0.8466 0.06(2) Uiso 1 1 calc R . .
C12 C 0.0672(8) 0.8865(7) 0.9155(4) 0.106(4) Uani 1 1 d . . .
H12 H 0.1007 0.9175 0.9343 0.127 Uiso 1 1 calc R U .
C13 C -0.0122(9) 0.8592(8) 0.9129(4) 0.116(5) Uani 1 1 d . . .
H13 H -0.0454 0.8680 0.9289 0.08(3) Uiso 1 1 calc R . .
C14 C -0.1236(7) 0.7596(8) 0.8662(4) 0.110(4) Uani 1 1 d . . .
H14A H -0.1178 0.7451 0.8422 0.04(2) Uiso 1 1 calc R . .
H14B H -0.1537 0.7906 0.8656 0.10(3) Uiso 1 1 calc R . .
C15 C -0.1738(7) 0.6802(7) 0.8871(4) 0.097(4) Uani 1 1 d . . .
H15A H -0.1768 0.6936 0.9116 0.06(3) Uiso 1 1 calc R . .
H15B H -0.2307 0.6483 0.8779 0.16(6) Uiso 1 1 calc R . .
C16 C -0.1626(6) 0.5624(6) 0.9031(3) 0.079(3) Uani 1 1 d . . .
C17 C -0.2276(7) 0.5323(5) 0.9254(3) 0.082(3) Uani 1 1 d . . .
H17 H -0.2561 0.5622 0.9277 0.098 Uiso 1 1 calc R U .
C18 C -0.2557(6) 0.4603(6) 0.9451(3) 0.080(3) Uani 1 1 d . . .
C19 C -0.2124(6) 0.4172(6) 0.9436(3) 0.086(3) Uani 1 1 d . . .
C20 C -0.1466(6) 0.4458(6) 0.9206(3) 0.077(3) Uani 1 1 d . . .
H20 H -0.1175 0.4165 0.9185 0.06(2) Uiso 1 1 calc R . .
C21 C -0.1230(6) 0.5137(6) 0.9013(3) 0.078(3) Uani 1 1 d . . .
C22 C -0.2346(7) 0.3390(6) 0.9665(3) 0.094(3) Uani 1 1 d . . .
H22A H -0.2684 0.3377 0.9864 0.113 Uiso 1 1 calc R U .
H22B H -0.1830 0.3433 0.9756 0.113 Uiso 1 1 calc R U .
C23 C -0.0250(8) 0.4908(8) 0.8675(4) 0.103(4) Uani 1 1 d . . .
H23A H -0.0688 0.4388 0.8571 0.15(5) Uiso 1 1 calc R . .
H23B H -0.0037 0.4769 0.8883 0.10(3) Uiso 1 1 calc R . .
C24 C 0.0447(8) 0.5377(7) 0.8416(3) 0.105(4) Uani 1 1 d . . .
H24A H 0.0667 0.5020 0.8337 0.126 Uiso 1 1 calc R U .
H24B H 0.0232 0.5529 0.8212 0.126 Uiso 1 1 calc R U .
C25 C 0.1284(8) 0.6922(7) 0.8521(3) 0.098(3) Uani 1 1 d . . .
H25 H 0.1010 0.7065 0.8351 0.10(4) Uiso 1 1 calc R . .
C26 C 0.1670(9) 0.6185(9) 0.8847(4) 0.113(4) Uani 1 1 d . . .
H26 H 0.1706 0.5731 0.8937 0.14(5) Uiso 1 1 calc R . .
C27 C 0.2120(8) 0.6975(8) 0.8946(4) 0.106(4) Uani 1 1 d . . .
H27 H 0.2525 0.7182 0.9123 0.05(2) Uiso 1 1 calc R . .
N1 N 0.1875(6) 0.7461(6) 0.8732(2) 0.096(3) Uani 1 1 d . . .
N2 N 0.1133(6) 0.6151(5) 0.8582(3) 0.087(2) Uani 1 1 d . . .
N3 N 0.0956(7) 0.8638(6) 0.8867(3) 0.091(3) Uani 1 1 d . U .
N4 N -0.0396(6) 0.8134(6) 0.8812(3) 0.098(3) Uani 1 1 d . . .
O1 O 0.3322(4) 0.8973(5) 0.9168(2) 0.091(2) Uani 1 1 d . . .
O2 O 0.2631(5) 0.9553(5) 0.9355(2) 0.102(2) Uani 1 1 d . . .
O3 O 0.3150(5) 0.9885(5) 0.8436(2) 0.103(2) Uani 1 1 d . . .
O4 O 0.2116(6) 0.8856(5) 0.81542(19) 0.132(3) Uani 1 1 d . U .
O5 O -0.1329(5) 0.6334(5) 0.8842(2) 0.090(2) Uani 1 1 d . . .
O6 O -0.0578(5) 0.5437(4) 0.8765(2) 0.091(2) Uani 1 1 d . . .

loop_
_atom_site_aniso_label
_atom_site_aniso_U_11
_atom_site_aniso_U_22
_atom_site_aniso_U_33
_atom_site_aniso_U_23
_atom_site_aniso_U_13
_atom_site_aniso_U_12
Cd1 0.0780(5) 0.0717(5) 0.0781(4) -0.0014(3) -0.0083(3) 0.0360(4)
C1 0.061(5) 0.078(6) 0.085(6) 0.009(6) -0.003(5) 0.039(5)
C2 0.067(5) 0.057(5) 0.071(5) 0.013(4) 0.003(4) 0.029(5)
C3 0.056(5) 0.058(7) 0.075(8) 0.003(6) 0.001(3) 0.029(4)
C4 0.083(7) 0.095(7) 0.063(5) 0.005(5) 0.011(5) 0.050(6)
C5 0.081(7) 0.134(14) 0.080(9) -0.023(9) -0.011(4) 0.067(7)
C6 0.095(7) 0.107(8) 0.054(6) -0.004(6) -0.002(6) 0.054(6)
C7 0.088(7) 0.082(7) 0.090(7) -0.003(6) -0.007(6) 0.044(6)
C8 0.177(15) 0.105(10) 0.101(9) 0.001(7) -0.029(9) -0.027(10)
C9 0.153(7) 0.153(7) 0.152(7) 0.000 0.000 0.076(4)
C10 0.101(10) 0.068(8) 0.066(8) 0.000 0.000 0.042(8)
C11 0.080(7) 0.090(8) 0.129(10) -0.031(7) -0.049(7) 0.042(7)
C12 0.092(9) 0.088(7) 0.138(10) -0.030(7) -0.031(8) 0.046(7)
C13 0.084(8) 0.098(9) 0.180(14) -0.009(9) 0.027(9) 0.054(8)
C14 0.087(9) 0.108(10) 0.165(13) 0.003(9) -0.017(8) 0.070(8)
C15 0.076(7) 0.078(8) 0.157(13) 0.000(7) -0.017(7) 0.052(7)
C16 0.052(5) 0.065(6) 0.107(8) -0.003(6) -0.013(6) 0.019(5)
C17 0.071(6) 0.042(5) 0.130(8) -0.011(5) -0.022(6) 0.025(5)
C18 0.061(6) 0.059(6) 0.122(8) -0.036(5) -0.027(5) 0.033(5)
C19 0.058(6) 0.072(6) 0.118(8) -0.001(6) -0.020(6) 0.024(5)
C20 0.048(5) 0.056(5) 0.127(8) -0.008(6) -0.015(5) 0.026(5)
C21 0.062(6) 0.075(6) 0.103(8) -0.005(6) -0.012(6) 0.040(5)
C22 0.084(7) 0.071(7) 0.123(8) -0.005(6) -0.027(6) 0.036(5)
C23 0.084(8) 0.088(8) 0.139(10) -0.025(8) -0.007(8) 0.044(7)
C24 0.104(9) 0.084(7) 0.132(9) -0.027(7) 0.010(8) 0.051(7)
C25 0.106(9) 0.084(7) 0.103(8) -0.023(6) -0.026(7) 0.046(7)
C26 0.085(8) 0.085(9) 0.173(13) 0.038(9) 0.022(9) 0.045(7)
C27 0.082(8) 0.071(8) 0.151(11) 0.016(8) -0.015(8) 0.029(7)
N1 0.092(7) 0.079(6) 0.111(7) 0.000(5) 0.005(6) 0.039(5)
N2 0.078(6) 0.069(6) 0.115(7) 0.004(5) 0.018(5) 0.039(5)
N3 0.089(6) 0.079(6) 0.111(7) 0.005(5) 0.007(5) 0.046(5)
N4 0.074(6) 0.064(6) 0.164(10) 0.009(6) -0.012(6) 0.040(5)
O1 0.101(5) 0.102(5) 0.085(5) -0.029(4) -0.010(4) 0.063(5)
O2 0.102(5) 0.125(6) 0.108(5) -0.040(5) -0.031(4) 0.079(5)
O3 0.118(6) 0.094(5) 0.077(5) -0.007(4) -0.014(4) 0.038(5)
O4 0.149(7) 0.077(5) 0.077(4) 0.000(4) -0.011(5) -0.013(5)
O5 0.080(5) 0.068(4) 0.129(6) 0.014(4) 0.001(4) 0.042(4)
O6 0.086(5) 0.072(4) 0.130(6) 0.003(4) -0.005(4) 0.050(4)

loop_
_atom_type_symbol
_atom_type_description
_atom_type_scat_dispersion_real
_atom_type_scat_dispersion_imag
_atom_type_scat_source
C C 0.0033 0.0016 'International Tables Vol C Tables 4.2.6.8 and 6.1.1.4'
H H 0.0000 0.0000 'International Tables Vol C Tables 4.2.6.8 and 6.1.1.4'
N N 0.0061 0.0033 'International Tables Vol C Tables 4.2.6.8 and 6.1.1.4'
O O 0.0106 0.0060 'International Tables Vol C Tables 4.2.6.8 and 6.1.1.4'
Cd Cd -0.8075 1.2024 'International Tables Vol C Tables 4.2.6.8 and 6.1.1.4'

loop_
_geom_angle_atom_site_label_1
_geom_angle_atom_site_label_2
_geom_angle_atom_site_label_3
_geom_angle
_geom_angle_site_symmetry_1
_geom_angle_site_symmetry_3
N1 Cd1 N3 97.3(4) . .
N1 Cd1 O3 125.6(3) . .
N3 Cd1 O3 116.8(3) . .
N1 Cd1 O1 88.8(3) . .
N3 Cd1 O1 135.3(3) . .
O3 Cd1 O1 93.8(3) . .
N1 Cd1 O2 123.9(3) . .
N3 Cd1 O2 87.7(3) . .
O3 Cd1 O2 99.8(3) . .
O1 Cd1 O2 53.8(2) . .
N1 Cd1 O4 86.7(3) . .
N3 Cd1 O4 90.1(3) . .
O3 Cd1 O4 54.5(3) . .
O1 Cd1 O4 134.5(3) . .
O2 Cd1 O4 149.3(3) . .
N1 Cd1 C6 105.6(4) . .
N3 Cd1 C6 105.7(3) . .
O3 Cd1 C6 28.1(3) . .
O1 Cd1 C6 115.2(3) . .
O2 Cd1 C6 126.7(4) . .
O4 Cd1 C6 26.5(3) . .
N1 Cd1 C1 107.6(3) . .
N3 Cd1 C1 112.3(3) . .
O3 Cd1 C1 97.4(3) . .
O1 Cd1 C1 26.7(3) . .
O2 Cd1 C1 27.0(3) . .
O4 Cd1 C1 150.8(3) . .
C6 Cd1 C1 124.7(3) . .
O1 C1 O2 119.2(9) . .
O1 C1 C2 120.3(9) . .
O2 C1 C2 120.4(10) . .
O1 C1 Cd1 57.0(5) . .
O2 C1 Cd1 62.3(5) . .
C2 C1 Cd1 176.7(7) . .
C3 C2 C4 120.0(9) . .
C3 C2 C1 120.5(8) . .
C4 C2 C1 119.4(8) . .
C2 C3 C2 119.9(11) . 8_677
C2 C3 H3 120.0 . .
C2 C3 H3 120.0 8_677 .
C5 C4 C2 119.3(10) . .
C5 C4 H4 120.4 . .
C2 C4 H4 120.4 . .
C4 C5 C4 121.4(13) . 8_677
C4 C5 H5 119.3 . .
C4 C5 H5 119.3 8_677 .
O4 C6 O3 124.5(10) . .
O4 C6 C7 120.0(9) . .
O3 C6 C7 115.1(11) . .
O4 C6 Cd1 66.8(6) . .
O3 C6 Cd1 58.0(5) . .
C7 C6 Cd1 173.1(9) . .
C10 C7 C8 117.3(11) . .
C10 C7 C6 118.7(11) . .
C8 C7 C6 123.7(11) . .
C9 C8 C7 123.7(16) . .
C9 C8 H8 118.1 . .
C7 C8 H8 118.1 . .
C8 C9 C8 116(2) . 4_556
C8 C9 H9 121.8 . .
C8 C9 H9 121.8 4_556 .
C7 C10 C7 121.5(14) 4_556 .
C7 C10 H10 119.3 4_556 .
C7 C10 H10 119.3 . .
N3 C11 N4 111.4(12) . .
N3 C11 H11 124.3 . .
N4 C11 H11 124.3 . .
C13 C12 N3 110.5(12) . .
C13 C12 H12 124.8 . .
N3 C12 H12 124.8 . .
C12 C13 N4 107.2(12) . .
C12 C13 H13 126.4 . .
N4 C13 H13 126.4 . .
N4 C14 C15 112.0(10) . .
N4 C14 H14A 109.2 . .
C15 C14 H14A 109.2 . .
N4 C14 H14B 109.2 . .
C15 C14 H14B 109.2 . .
H14A C14 H14B 107.9 . .
O5 C15 C14 107.2(10) . .
O5 C15 H15A 110.3 . .
C14 C15 H15A 110.3 . .
O5 C15 H15B 110.3 . .
C14 C15 H15B 110.3 . .
H15A C15 H15B 108.5 . .
C17 C16 O5 125.9(9) . .
C17 C16 C21 113.8(10) . .
O5 C16 C21 120.2(10) . .
C16 C17 C18 124.9(9) . .
C16 C17 H17 117.5 . .
C18 C17 H17 117.5 . .
C19 C18 C17 118.8(10) . .
C19 C18 C22 121.8(10) . 3_565
C17 C18 C22 119.3(9) . 3_565
C20 C19 C18 117.5(10) . .
C20 C19 C22 119.3(9) . .
C18 C19 C22 123.2(10) . .
C21 C20 C19 122.0(9) . .
C21 C20 H20 119.0 . .
C19 C20 H20 119.0 . .
C20 C21 O6 124.0(9) . .
C20 C21 C16 122.9(10) . .
O6 C21 C16 113.1(9) . .
C19 C22 C18 111.6(8) . 5_455
C19 C22 H22A 109.3 . .
C18 C22 H22A 109.3 5_455 .
C19 C22 H22B 109.3 . .
C18 C22 H22B 109.3 5_455 .
H22A C22 H22B 108.0 . .
O6 C23 C24 107.4(11) . .
O6 C23 H23A 110.2 . .
C24 C23 H23A 110.2 . .
O6 C23 H23B 110.2 . .
C24 C23 H23B 110.2 . .
H23A C23 H23B 108.5 . .
N2 C24 C23 109.9(9) . .
N2 C24 H24A 109.7 . .
C23 C24 H24A 109.7 . .
N2 C24 H24B 109.7 . .
C23 C24 H24B 109.7 . .
H24A C24 H24B 108.2 . .
N1 C25 N2 110.5(12) . .
N1 C25 H25 124.8 . .
N2 C25 H25 124.8 . .
C27 C26 N2 107.2(11) . .
C27 C26 H26 126.4 . .
N2 C26 H26 126.4 . .
C26 C27 N1 107.7(12) . .
C26 C27 H27 126.2 . .
N1 C27 H27 126.2 . .
C25 N1 C27 106.1(10) . .
C25 N1 Cd1 125.9(9) . .
C27 N1 Cd1 127.4(8) . .
C25 N2 C26 108.5(10) . .
C25 N2 C24 124.9(11) . .
C26 N2 C24 126.4(11) . .
C11 N3 C12 106.3(11) . .
C11 N3 Cd1 126.8(9) . .
C12 N3 Cd1 126.0(8) . .
C11 N4 C13 104.5(10) . .
C11 N4 C14 122.4(12) . .
C13 N4 C14 132.5(12) . .
C1 O1 Cd1 96.3(6) . .
C1 O2 Cd1 90.7(6) . .
C6 O3 Cd1 93.9(7) . .
C6 O4 Cd1 86.7(6) . .
C16 O5 C15 118.1(9) . .
C21 O6 C23 117.7(9) . .

loop_
_geom_bond_atom_site_label_1
_geom_bond_atom_site_label_2
_geom_bond_distance
_geom_bond_site_symmetry_2
Cd1 N1 2.235(10) .
Cd1 N3 2.255(10) .
Cd1 O3 2.268(8) .
Cd1 O1 2.304(7) .
Cd1 O2 2.418(7) .
Cd1 O4 2.456(7) .
Cd1 C6 2.668(10) .
Cd1 C1 2.732(10) .
C1 O1 1.237(12) .
C1 O2 1.241(11) .
C1 C2 1.501(13) .
C2 C3 1.368(10) .
C2 C4 1.369(12) .
C3 C2 1.368(10) 8_677
C3 H3 0.9300 .
C4 C5 1.358(11) .
C4 H4 0.9300 .
C5 C4 1.358(11) 8_677
C5 H5 0.9300 .
C6 O4 1.194(13) .
C6 O3 1.258(12) .
C6 C7 1.525(15) .
C7 C10 1.390(13) .
C7 C8 1.449(18) .
C8 C9 1.370(19) .
C8 H8 0.9300 .
C9 C8 1.370(19) 4_556
C9 H9 0.9300 .
C10 C7 1.390(13) 4_556
C10 H10 0.9300 .
C11 N3 1.291(14) .
C11 N4 1.343(17) .
C11 H11 0.9300 .
C12 C13 1.283(16) .
C12 N3 1.361(15) .
C12 H12 0.9300 .
C13 N4 1.406(16) .
C13 H13 0.9300 .
C14 N4 1.464(15) .
C14 C15 1.500(16) .
C14 H14A 0.9700 .
C14 H14B 0.9700 .
C15 O5 1.395(13) .
C15 H15A 0.9700 .
C15 H15B 0.9700 .
C16 C17 1.334(14) .
C16 O5 1.338(12) .
C16 C21 1.406(14) .
C17 C18 1.374(13) .
C17 H17 0.9300 .
C18 C19 1.371(14) .
C18 C22 1.556(14) 3_565
C19 C20 1.362(14) .
C19 C22 1.547(14) .
C20 C21 1.315(13) .
C20 H20 0.9300 .
C21 O6 1.400(13) .
C22 C18 1.556(14) 5_455
C22 H22A 0.9700 .
C22 H22B 0.9700 .
C23 O6 1.412(14) .
C23 C24 1.495(16) .
C23 H23A 0.9700 .
C23 H23B 0.9700 .
C24 N2 1.485(15) .
C24 H24A 0.9700 .
C24 H24B 0.9700 .
C25 N1 1.311(14) .
C25 N2 1.316(14) .
C25 H25 0.9300 .
C26 C27 1.311(19) .
C26 N2 1.386(16) .
C26 H26 0.9300 .
C27 N1 1.432(15) .
C27 H27 0.9300 .

loop_
_geom_torsion_atom_site_label_1
_geom_torsion_atom_site_label_2
_geom_torsion_atom_site_label_3
_geom_torsion_atom_site_label_4
_geom_torsion
_geom_torsion_site_symmetry_1
_geom_torsion_site_symmetry_4
O1 C1 C2 C3 -165.2(8) . .
O2 C1 C2 C3 16.3(13) . .
O1 C1 C2 C4 13.9(13) . .
O2 C1 C2 C4 -164.6(10) . .
C4 C2 C3 C2 0.9(6) . 8_677
C1 C2 C3 C2 -180.0(9) . 8_677
C3 C2 C4 C5 -1.8(12) . .
C1 C2 C4 C5 179.1(7) . .
C2 C4 C5 C4 0.9(6) . 8_677
O4 C6 C7 C10 -13.9(17) . .
O3 C6 C7 C10 173.1(10) . .
O4 C6 C7 C8 172.4(15) . .
O3 C6 C7 C8 -0.6(18) . .
C10 C7 C8 C9 0(3) . .
C6 C7 C8 C9 174.3(18) . .
C7 C8 C9 C8 2(4) . 4_556
C8 C7 C10 C7 -4(2) . 4_556
C6 C7 C10 C7 -177.8(8) . 4_556
N3 C12 C13 N4 1.8(15) . .
N4 C14 C15 O5 -65.1(14) . .
O5 C16 C17 C18 -178.1(9) . .
C21 C16 C17 C18 -0.3(14) . .
C16 C17 C18 C19 3.1(14) . .
C16 C17 C18 C22 -172.4(9) . 3_565
C17 C18 C19 C20 -3.9(13) . .
C22 C18 C19 C20 171.5(9) 3_565 .
C17 C18 C19 C22 175.8(9) . .
C22 C18 C19 C22 -8.8(14) 3_565 .
C18 C19 C20 C21 2.1(14) . .
C22 C19 C20 C21 -177.6(9) . .
C19 C20 C21 O6 -177.6(9) . .
C19 C20 C21 C16 0.7(15) . .
C17 C16 C21 C20 -1.6(14) . .
O5 C16 C21 C20 176.3(9) . .
C17 C16 C21 O6 176.9(8) . .
O5 C16 C21 O6 -5.2(13) . .
C20 C19 C22 C18 -78.1(11) . 5_455
C18 C19 C22 C18 102.3(11) . 5_455
O6 C23 C24 N2 62.6(13) . .
N2 C26 C27 N1 -1.4(14) . .
N2 C25 N1 C27 0.3(13) . .
N2 C25 N1 Cd1 -171.0(7) . .
C26 C27 N1 C25 0.7(14) . .
C26 C27 N1 Cd1 171.9(8) . .
N1 C25 N2 C26 -1.2(14) . .
N1 C25 N2 C24 173.8(9) . .
C27 C26 N2 C25 1.6(14) . .
C27 C26 N2 C24 -173.3(10) . .
C23 C24 N2 C25 -105.0(13) . .
C23 C24 N2 C26 69.1(14) . .
N4 C11 N3 C12 3.3(14) . .
N4 C11 N3 Cd1 172.9(7) . .
C13 C12 N3 C11 -3.2(15) . .
C13 C12 N3 Cd1 -172.9(9) . .
N3 C11 N4 C13 -2.3(14) . .
N3 C11 N4 C14 -174.5(10) . .
C12 C13 N4 C11 0.2(15) . .
C12 C13 N4 C14 171.3(11) . .
C15 C14 N4 C11 102.6(14) . .
C15 C14 N4 C13 -67.3(16) . .
O2 C1 O1 Cd1 0.8(10) . .
C2 C1 O1 Cd1 -177.7(7) . .
O1 C1 O2 Cd1 -0.7(10) . .
C2 C1 O2 Cd1 177.8(7) . .
O4 C6 O3 Cd1 6.5(13) . .
C7 C6 O3 Cd1 179.2(8) . .
O3 C6 O4 Cd1 -6.0(12) . .
C7 C6 O4 Cd1 -178.3(9) . .
C17 C16 O5 C15 -1.6(15) . .
C21 C16 O5 C15 -179.3(10) . .
C14 C15 O5 C16 174.9(10) . .
C20 C21 O6 C23 10.9(15) . .
C16 C21 O6 C23 -167.6(9) . .
C24 C23 O6 C21 -178.4(9) . .

loop_
_platon_squeeze_void_nr
_platon_squeeze_void_average_x
_platon_squeeze_void_average_y
_platon_squeeze_void_average_z
_platon_squeeze_void_volume
_platon_squeeze_void_count_electrons
_platon_squeeze_void_content
1 -0.007 -0.001 0.000 832 113 ' '
2 -0.019 -0.015 0.250 1552 223 ' '
3 -0.008 0.906 0.500 832 113 ' '
4 -0.020 -0.015 0.750 1552 222 ' '
